data_4350228
loop_
_publ_author_name
'Peng, Rong'
'Li, Dan'
'Wu, Tao'
'Zhou, Xiao-Ping'
'Ng, Seik Weng'

_publ_section_title
;
 Increasing structure dimensionality of copper(I) complexes by varying the
 flexible thioether ligand geometry and counteranions.
;
_journal_issue 10
_journal_name_full 'Inorganic chemistry'
_journal_page_first 4035
_journal_page_last 4046
_journal_paper_doi 10.1021/ic060074x
_journal_volume 45
_journal_year 2006
_chemical_formula_moiety '[Cu(C16H14N4S2)Br]n'
_chemical_formula_sum 'C16 H14 Br Cu N4 S2'
_chemical_formula_weight 469.88
_space_group_IT_number 15
_space_group_name_Hall '-C 2yc'
_space_group_name_H-M_alt 'C 1 2/c 1'
_symmetry_cell_setting monoclinic
_symmetry_space_group_name_H-M 'C 1 2/c 1'
_atom_sites_solution_hydrogens geom
_atom_sites_solution_primary direct
_atom_sites_solution_secondary difmap
_audit_creation_method SHELXL-97
_cell_angle_alpha 90.00
_cell_angle_beta 98.868(2)
_cell_angle_gamma 90.00
_cell_formula_units_Z 8
_cell_length_a 29.830(3)
_cell_length_b 13.1418(11)
_cell_length_c 8.7840(7)
_cell_measurement_reflns_used 10473
_cell_measurement_temperature 293(2)
_cell_measurement_theta_max 27.88
_cell_measurement_theta_min 2.59
_cell_volume 3402.3(5)
_computing_structure_refinement 'SHELXL-97 (Sheldrick, 1997)'
_computing_structure_solution 'SHELXS-97 (Sheldrick, 1990)'
_diffrn_ambient_temperature 293(2)
_diffrn_measured_fraction_theta_full 0.950
_diffrn_measured_fraction_theta_max 0.950
_diffrn_radiation_monochromator graphite
_diffrn_radiation_source 'fine-focus sealed tube'
_diffrn_radiation_type MoK\a
_diffrn_radiation_wavelength 0.71073
_diffrn_reflns_av_R_equivalents 0.0203
_diffrn_reflns_av_sigmaI/netI 0.0287
_diffrn_reflns_limit_h_max 30
_diffrn_reflns_limit_h_min -38
_diffrn_reflns_limit_k_max 16
_diffrn_reflns_limit_k_min -17
_diffrn_reflns_limit_l_max 11
_diffrn_reflns_limit_l_min -9
_diffrn_reflns_number 10473
_diffrn_reflns_theta_full 27.88
_diffrn_reflns_theta_max 27.88
_diffrn_reflns_theta_min 2.59
_exptl_absorpt_coefficient_mu 3.883
_exptl_absorpt_correction_T_max 0.7213
_exptl_absorpt_correction_T_min 0.5754
_exptl_crystal_colour yellow
_exptl_crystal_density_diffrn 1.835
_exptl_crystal_density_method 'not measured'
_exptl_crystal_description block
_exptl_crystal_F_000 1872
_exptl_crystal_size_max 0.16
_exptl_crystal_size_mid 0.14
_exptl_crystal_size_min 0.09
_refine_diff_density_max 0.560
_refine_diff_density_min -0.366
_refine_diff_density_rms 0.068
_refine_ls_extinction_method none
_refine_ls_goodness_of_fit_ref 1.022
_refine_ls_hydrogen_treatment mixed
_refine_ls_matrix_type full
_refine_ls_number_parameters 217
_refine_ls_number_reflns 3870
_refine_ls_number_restraints 0
_refine_ls_restrained_S_all 1.022
_refine_ls_R_factor_all 0.0351
_refine_ls_R_factor_gt 0.0281
_refine_ls_shift/su_max 0.004
_refine_ls_shift/su_mean 0.000
_refine_ls_structure_factor_coef Fsqd
_refine_ls_weighting_details 'calc w=1/[\s^2^(Fo^2^)+(0.0362P)^2^+1.4613P] where P=(Fo^2^+2Fc^2^)/3'
_refine_ls_weighting_scheme calc
_refine_ls_wR_factor_gt 0.0671
_refine_ls_wR_factor_ref 0.0699
_reflns_number_gt 3322
_reflns_number_total 3870
_reflns_threshold_expression >2sigma(I)
_cod_data_source_file ic060074xrom20060115_103604.cif
_cod_data_source_block Complex_5
_cod_original_cell_volume 3402.4(5)
_cod_original_sg_symbol_H-M C2/c
_cod_database_code 4350228

loop_
_symmetry_equiv_pos_as_xyz
'x, y, z'
'-x, y, -z+1/2'
'x+1/2, y+1/2, z'
'-x+1/2, y+1/2, -z+1/2'
'-x, -y, -z'
'x, -y, z-1/2'
'-x+1/2, -y+1/2, -z'
'x+1/2, -y+1/2, z-1/2'

loop_
_atom_site_label
_atom_site_type_symbol
_atom_site_fract_x
_atom_site_fract_y
_atom_site_fract_z
_atom_site_U_iso_or_equiv
_atom_site_adp_type
_atom_site_occupancy
_atom_site_symmetry_multiplicity
_atom_site_calc_flag
_atom_site_refinement_flags
N1 N 0.91509(6) 0.10890(13) 1.1843(2) 0.0330(4) Uani 1 1 d .
N4 N 0.92405(6) 0.39266(13) 0.22291(19) 0.0332(4) Uani 1 1 d .
Cu1 Cu 0.941859(11) 0.24667(2) 0.23220(4) 0.04122(9) Uani 1 1 d .
Br1 Br 0.999802(8) 0.228221(18) 0.02594(2) 0.03763(8) Uani 1 1 d .
S1 S 0.85547(2) 0.20721(4) 0.99061(7) 0.03871(14) Uani 1 1 d .
S2 S 0.85608(2) 0.34749(4) 0.36673(7) 0.04328(15) Uani 1 1 d .
N2 N 0.86688(7) 0.00500(14) 1.0078(2) 0.0440(5) Uani 1 1 d .
C13 C 0.89263(7) 0.43487(16) 0.2992(2) 0.0331(5) Uani 1 1 d .
N3 N 0.88772(7) 0.53319(15) 0.3249(2) 0.0439(5) Uani 1 1 d .
C6 C 0.78818(8) 0.24973(17) 0.7583(3) 0.0380(5) Uani 1 1 d .
C10 C 0.79300(7) 0.37687(17) 0.5623(2) 0.0368(5) Uani 1 1 d .
C11 C 0.81116(8) 0.29636(17) 0.6521(3) 0.0380(5) Uani 1 1 d .
H11 H 0.8398 0.2726 0.6409 0.046 Uiso 1 1 calc R
C4 C 0.88103(7) 0.09434(16) 1.0678(2) 0.0322(4) Uani 1 1 d .
C12 C 0.81900(9) 0.43239(19) 0.4532(3) 0.0483(6) Uani 1 1 d .
H12A H 0.8370 0.4859 0.5088 0.058 Uiso 1 1 calc R
H12B H 0.7977 0.4640 0.3724 0.058 Uiso 1 1 calc R
C9 C 0.75000(8) 0.41111(19) 0.5801(3) 0.0435(6) Uani 1 1 d .
H9 H 0.7367 0.4642 0.5192 0.052 Uiso 1 1 calc R
C16 C 0.94954(8) 0.45884(18) 0.1582(3) 0.0411(5) Uani 1 1 d .
H16 H 0.9706 0.4338 0.0997 0.049 Uiso 1 1 calc R
C14 C 0.91526(8) 0.59602(18) 0.2646(3) 0.0480(6) Uani 1 1 d .
H14 H 0.9136 0.6653 0.2842 0.058 Uiso 1 1 calc R
C5 C 0.80915(8) 0.16018(18) 0.8499(3) 0.0429(5) Uani 1 1 d .
H5A H 0.8204 0.1113 0.7822 0.052 Uiso 1 1 calc R
H5B H 0.7867 0.1267 0.9016 0.052 Uiso 1 1 calc R
C1 C 0.93656(8) 0.02536(18) 1.2450(3) 0.0415(5) Uani 1 1 d .
H1 H 0.9601 0.0322 1.3271 0.050 Uiso 1 1 calc R
C7 C 0.74589(8) 0.2864(2) 0.7768(3) 0.0454(6) Uani 1 1 d .
H7 H 0.7301 0.2571 0.8492 0.055 Uiso 1 1 calc R
C3 C 0.89006(9) -0.07598(18) 1.0692(3) 0.0513(6) Uani 1 1 d .
H3 H 0.8820 -0.1397 1.0278 0.062 Uiso 1 1 calc R
C15 C 0.94587(8) 0.56276(18) 0.1749(3) 0.0469(6) Uani 1 1 d .
H15 H 0.9634 0.6079 0.1275 0.056 Uiso 1 1 calc R
C2 C 0.92479(9) -0.07001(18) 1.1891(3) 0.0484(6) Uani 1 1 d .
H2 H 0.9398 -0.1279 1.2312 0.058 Uiso 1 1 calc R
C8 C 0.72705(8) 0.3671(2) 0.6869(3) 0.0514(6) Uani 1 1 d .
H8 H 0.6986 0.3915 0.6992 0.062 Uiso 1 1 calc R

loop_
_atom_site_aniso_label
_atom_site_aniso_U_11
_atom_site_aniso_U_22
_atom_site_aniso_U_33
_atom_site_aniso_U_23
_atom_site_aniso_U_13
_atom_site_aniso_U_12
N1 0.0328(9) 0.0274(9) 0.0399(10) 0.0012(7) 0.0092(8) -0.0015(7)
N4 0.0355(10) 0.0261(9) 0.0371(10) 0.0039(7) 0.0028(8) -0.0016(7)
Cu1 0.04533(19) 0.02572(15) 0.05189(19) -0.00086(11) 0.00524(14) -0.00158(11)
Br1 0.03920(14) 0.03957(14) 0.03483(13) 0.00043(9) 0.00788(9) -0.00236(9)
S1 0.0409(3) 0.0301(3) 0.0434(3) 0.0006(2) 0.0009(2) -0.0016(2)
S2 0.0517(4) 0.0304(3) 0.0521(4) -0.0022(2) 0.0217(3) -0.0040(2)
N2 0.0539(13) 0.0294(10) 0.0493(12) -0.0018(8) 0.0096(10) -0.0103(9)
C13 0.0345(11) 0.0282(11) 0.0350(11) 0.0037(8) 0.0002(9) -0.0002(9)
N3 0.0491(12) 0.0265(10) 0.0566(12) 0.0006(9) 0.0097(10) 0.0024(8)
C6 0.0354(13) 0.0428(13) 0.0350(12) -0.0057(9) 0.0025(10) -0.0049(9)
C10 0.0378(12) 0.0380(12) 0.0349(11) -0.0037(9) 0.0062(9) 0.0024(9)
C11 0.0333(12) 0.0374(12) 0.0444(13) -0.0014(10) 0.0092(10) 0.0034(9)
C4 0.0351(11) 0.0290(11) 0.0352(11) -0.0003(8) 0.0143(9) -0.0057(8)
C12 0.0548(15) 0.0402(14) 0.0533(15) 0.0075(11) 0.0196(12) 0.0132(11)
C9 0.0407(13) 0.0442(14) 0.0437(13) -0.0051(10) 0.0004(10) 0.0106(11)
C16 0.0382(13) 0.0368(12) 0.0483(14) 0.0057(10) 0.0065(10) -0.0028(10)
C14 0.0503(15) 0.0240(11) 0.0671(17) 0.0054(11) 0.0012(12) 0.0011(10)
C5 0.0414(13) 0.0421(13) 0.0444(13) 0.0025(10) 0.0040(10) -0.0126(10)
C1 0.0459(14) 0.0325(12) 0.0480(14) 0.0073(10) 0.0130(11) 0.0030(10)
C7 0.0361(13) 0.0615(15) 0.0396(13) -0.0062(11) 0.0086(10) -0.0043(11)
C3 0.0721(18) 0.0276(12) 0.0564(15) -0.0021(11) 0.0169(14) -0.0102(12)
C15 0.0439(14) 0.0325(12) 0.0633(16) 0.0135(11) 0.0051(12) -0.0070(10)
C2 0.0630(17) 0.0260(12) 0.0592(15) 0.0069(11) 0.0185(13) 0.0056(11)
C8 0.0319(12) 0.0698(18) 0.0524(15) -0.0076(13) 0.0064(11) 0.0065(12)

loop_
_atom_type_symbol
_atom_type_description
_atom_type_scat_dispersion_real
_atom_type_scat_dispersion_imag
_atom_type_scat_source
C C 0.0033 0.0016 'International Tables Vol C Tables 4.2.6.8 and 6.1.1.4'
H H 0.0000 0.0000 'International Tables Vol C Tables 4.2.6.8 and 6.1.1.4'
N N 0.0061 0.0033 'International Tables Vol C Tables 4.2.6.8 and 6.1.1.4'
S S 0.1246 0.1234 'International Tables Vol C Tables 4.2.6.8 and 6.1.1.4'
Cu Cu 0.3201 1.2651 'International Tables Vol C Tables 4.2.6.8 and 6.1.1.4'
Br Br -0.2901 2.4595 'International Tables Vol C Tables 4.2.6.8 and 6.1.1.4'

loop_
_geom_angle_atom_site_label_1
_geom_angle_atom_site_label_2
_geom_angle_atom_site_label_3
_geom_angle
_geom_angle_site_symmetry_1
_geom_angle_site_symmetry_3
C1 N1 C4 116.5(2) . .
C1 N1 Cu1 120.54(16) . 1_556
C4 N1 Cu1 121.45(14) . 1_556
C16 N4 C13 115.24(19) . .
C16 N4 Cu1 118.60(16) . .
C13 N4 Cu1 125.20(14) . .
N4 Cu1 N1 140.37(7) . 1_554
N4 Cu1 Br1 105.69(5) . 2_755
N1 Cu1 Br1 106.83(5) 1_554 2_755
N4 Cu1 Br1 104.69(5) . .
N1 Cu1 Br1 93.08(5) 1_554 .
Br1 Cu1 Br1 97.216(14) 2_755 .
Cu1 Br1 Cu1 81.794(14) 2_755 .
C4 S1 C5 102.41(10) . .
C13 S2 C12 100.95(11) . .
C4 N2 C3 115.5(2) . .
N3 C13 N4 126.1(2) . .
N3 C13 S2 119.45(18) . .
N4 C13 S2 114.50(15) . .
C13 N3 C14 116.5(2) . .
C7 C6 C11 118.7(2) . .
C7 C6 C5 121.4(2) . .
C11 C6 C5 119.9(2) . .
C11 C10 C9 118.1(2) . .
C11 C10 C12 122.6(2) . .
C9 C10 C12 119.2(2) . .
C10 C11 C6 122.2(2) . .
C10 C11 H11 118.9 . .
C6 C11 H11 118.9 . .
N2 C4 N1 125.9(2) . .
N2 C4 S1 120.08(17) . .
N1 C4 S1 114.03(15) . .
C10 C12 S2 111.94(17) . .
C10 C12 H12A 109.2 . .
S2 C12 H12A 109.2 . .
C10 C12 H12B 109.2 . .
S2 C12 H12B 109.2 . .
H12A C12 H12B 107.9 . .
C8 C9 C10 120.5(2) . .
C8 C9 H9 119.8 . .
C10 C9 H9 119.8 . .
N4 C16 C15 122.6(2) . .
N4 C16 H16 118.7 . .
C15 C16 H16 118.7 . .
N3 C14 C15 122.6(2) . .
N3 C14 H14 118.7 . .
C15 C14 H14 118.7 . .
C6 C5 S1 107.92(16) . .
C6 C5 H5A 110.1 . .
S1 C5 H5A 110.1 . .
C6 C5 H5B 110.1 . .
S1 C5 H5B 110.1 . .
H5A C5 H5B 108.4 . .
N1 C1 C2 121.8(2) . .
N1 C1 H1 119.1 . .
C2 C1 H1 119.1 . .
C6 C7 C8 119.8(2) . .
C6 C7 H7 120.1 . .
C8 C7 H7 120.1 . .
N2 C3 C2 123.4(2) . .
N2 C3 H3 118.3 . .
C2 C3 H3 118.3 . .
C14 C15 C16 116.7(2) . .
C14 C15 H15 121.7 . .
C16 C15 H15 121.7 . .
C3 C2 C1 116.9(2) . .
C3 C2 H2 121.6 . .
C1 C2 H2 121.6 . .
C9 C8 C7 120.7(2) . .
C9 C8 H8 119.7 . .
C7 C8 H8 119.7 . .

loop_
_geom_bond_atom_site_label_1
_geom_bond_atom_site_label_2
_geom_bond_distance
_geom_bond_site_symmetry_2
N1 C1 1.339(3) .
N1 C4 1.340(3) .
N1 Cu1 1.9972(17) 1_556
N4 C16 1.338(3) .
N4 C13 1.352(3) .
N4 Cu1 1.9891(18) .
Cu1 N1 1.9972(17) 1_554
Cu1 Br1 2.5418(4) 2_755
Cu1 Br1 2.7008(4) .
Br1 Cu1 2.5418(4) 2_755
S1 C4 1.755(2) .
S1 C5 1.814(2) .
S2 C13 1.749(2) .
S2 C12 1.818(2) .
N2 C4 1.329(3) .
N2 C3 1.336(3) .
C13 N3 1.324(3) .
N3 C14 1.331(3) .
C6 C7 1.383(3) .
C6 C11 1.383(3) .
C6 C5 1.506(3) .
C10 C11 1.380(3) .
C10 C9 1.391(3) .
C10 C12 1.511(3) .
C11 H11 0.9300 .
C12 H12A 0.9700 .
C12 H12B 0.9700 .
C9 C8 1.372(4) .
C9 H9 0.9300 .
C16 C15 1.380(3) .
C16 H16 0.9300 .
C14 C15 1.366(4) .
C14 H14 0.9300 .
C5 H5A 0.9700 .
C5 H5B 0.9700 .
C1 C2 1.372(3) .
C1 H1 0.9300 .
C7 C8 1.388(4) .
C7 H7 0.9300 .
C3 C2 1.361(4) .
C3 H3 0.9300 .
C15 H15 0.9300 .
C2 H2 0.9300 .
C8 H8 0.9300 .

loop_
_geom_torsion_atom_site_label_1
_geom_torsion_atom_site_label_2
_geom_torsion_atom_site_label_3
_geom_torsion_atom_site_label_4
_geom_torsion
_geom_torsion_site_symmetry_1
_geom_torsion_site_symmetry_4
C16 N4 Cu1 N1 -130.80(16) . 1_554
C13 N4 Cu1 N1 61.0(2) . 1_554
C16 N4 Cu1 Br1 85.04(16) . 2_755
C13 N4 Cu1 Br1 -83.19(16) . 2_755
C16 N4 Cu1 Br1 -17.00(16) . .
C13 N4 Cu1 Br1 174.78(15) . .
N4 Cu1 Br1 Cu1 97.36(5) . 2_755
N1 Cu1 Br1 Cu1 -118.40(5) 1_554 2_755
Br1 Cu1 Br1 Cu1 -11.002(15) 2_755 2_755
C16 N4 C13 N3 -5.8(3) . .
Cu1 N4 C13 N3 162.81(17) . .
C16 N4 C13 S2 174.08(15) . .
Cu1 N4 C13 S2 -17.3(2) . .
C12 S2 C13 N3 1.8(2) . .
C12 S2 C13 N4 -178.04(16) . .
N4 C13 N3 C14 2.8(3) . .
S2 C13 N3 C14 -177.06(17) . .
C9 C10 C11 C6 -0.3(3) . .
C12 C10 C11 C6 176.1(2) . .
C7 C6 C11 C10 -1.2(3) . .
C5 C6 C11 C10 178.2(2) . .
C3 N2 C4 N1 -1.7(4) . .
C3 N2 C4 S1 176.56(17) . .
C1 N1 C4 N2 0.0(3) . .
Cu1 N1 C4 N2 166.10(17) 1_556 .
C1 N1 C4 S1 -178.37(16) . .
Cu1 N1 C4 S1 -12.2(2) 1_556 .
C5 S1 C4 N2 5.9(2) . .
C5 S1 C4 N1 -175.67(16) . .
C11 C10 C12 S2 34.6(3) . .
C9 C10 C12 S2 -149.07(19) . .
C13 S2 C12 C10 -162.65(17) . .
C11 C10 C9 C8 1.5(3) . .
C12 C10 C9 C8 -175.0(2) . .
C13 N4 C16 C15 3.4(3) . .
Cu1 N4 C16 C15 -165.95(17) . .
C13 N3 C14 C15 2.7(3) . .
C7 C6 C5 S1 -108.2(2) . .
C11 C6 C5 S1 72.4(2) . .
C4 S1 C5 C6 -172.03(16) . .
C4 N1 C1 C2 1.0(3) . .
Cu1 N1 C1 C2 -165.24(18) 1_556 .
C11 C6 C7 C8 1.4(4) . .
C5 C6 C7 C8 -178.0(2) . .
C4 N2 C3 C2 2.5(4) . .
N3 C14 C15 C16 -4.7(4) . .
N4 C16 C15 C14 1.4(3) . .
N2 C3 C2 C1 -1.7(4) . .
N1 C1 C2 C3 -0.2(4) . .
C10 C9 C8 C7 -1.3(4) . .
C6 C7 C8 C9 -0.2(4) . .
